data_4344072
loop_
_publ_author_name
'Ouyang, Zhenwu'
'Du, Jingzhen'
'Wang, Lei'
'Kneebone, Jared L.'
'Neidig, Michael L.'
'Deng, Liang'

_publ_section_title
;
 Linear and T-Shaped Iron(I) Complexes Supported by N-Heterocyclic Carbene
 Ligands: Synthesis and Structure Characterization.
;
_journal_issue 17
_journal_name_full 'Inorganic chemistry'
_journal_page_first 8808
_journal_page_last 8816
_journal_paper_doi 10.1021/acs.inorgchem.5b01522
_journal_volume 54
_journal_year 2015
_chemical_formula_moiety 'C32 H12 B F24, C46 H60 Fe N4'
_chemical_formula_sum 'C78 H72 B F24 Fe N4'
_chemical_formula_weight 1588.05
_chemical_name_systematic
;
 ?
;
_space_group_crystal_system triclinic
_space_group_IT_number 2
_space_group_name_Hall '-P 1'
_space_group_name_H-M_alt 'P -1'
_symmetry_space_group_name_Hall '-P 1'
_symmetry_space_group_name_H-M 'P -1'
_atom_sites_solution_hydrogens geom
_atom_sites_solution_primary direct
_audit_creation_date 2014-10-31
_audit_creation_method
;
Olex2 1.2
(compiled 2014.07.22 svn.r2960 for OlexSys, GUI svn.r4862)
;
_cell_angle_alpha 79.488(3)
_cell_angle_beta 84.243(3)
_cell_angle_gamma 89.168(3)
_cell_formula_units_Z 2
_cell_length_a 12.520(2)
_cell_length_b 15.717(3)
_cell_length_c 19.186(3)
_cell_measurement_reflns_used 4058
_cell_measurement_temperature 130
_cell_measurement_theta_max 22.38
_cell_measurement_theta_min 2.33
_cell_volume 3693.2(11)
_computing_cell_refinement 'SAINT v7.68A (Bruker, 2009)'
_computing_data_reduction 'SAINT v7.68A (Bruker, 2009)'
_computing_molecular_graphics 'Olex2 (Dolomanov et al., 2009)'
_computing_publication_material 'Olex2 (Dolomanov et al., 2009)'
_computing_structure_refinement 'XL (Sheldrick, 2008)'
_computing_structure_solution 'XS (Sheldrick, 2008)'
_diffrn_ambient_temperature 130
_diffrn_measured_fraction_theta_full 0.995
_diffrn_measured_fraction_theta_max 0.995
_diffrn_measurement_device_type 'Bruker APEX-II CCD'
_diffrn_measurement_method '\f and \w scans'
_diffrn_radiation_monochromator graphite
_diffrn_radiation_type MoK\a
_diffrn_radiation_wavelength 0.71073
_diffrn_reflns_av_R_equivalents 0.0591
_diffrn_reflns_av_unetI/netI 0.1454
_diffrn_reflns_laue_measured_fraction_full 0.995
_diffrn_reflns_laue_measured_fraction_max 0.995
_diffrn_reflns_limit_h_max 17
_diffrn_reflns_limit_h_min -17
_diffrn_reflns_limit_k_max 22
_diffrn_reflns_limit_k_min -12
_diffrn_reflns_limit_l_max 27
_diffrn_reflns_limit_l_min -27
_diffrn_reflns_number 37428
_diffrn_reflns_point_group_measured_fraction_full 0.995
_diffrn_reflns_point_group_measured_fraction_max 0.995
_diffrn_reflns_theta_full 26.000
_diffrn_reflns_theta_max 26.000
_diffrn_reflns_theta_min 1.085
_diffrn_standards_number 0
_exptl_absorpt_coefficient_mu 0.312
_exptl_absorpt_correction_T_max 0.7454
_exptl_absorpt_correction_T_min 0.4097
_exptl_absorpt_correction_type multi-scan
_exptl_absorpt_process_details
;
SADABS-2008/1 (Bruker,2008) was used for absorption correction.
wR2(int) was 0.1096 before and 0.0507 after correction.
The Ratio of minimum to maximum transmission is 0.5496.
The \l/2 correction factor is 0.0015.
;
_exptl_crystal_colour Orange
_exptl_crystal_colour_primary red
_exptl_crystal_density_diffrn 1.428
_exptl_crystal_description block
_exptl_crystal_F_000 1630
_exptl_crystal_size_max 0.22
_exptl_crystal_size_mid 0.2
_exptl_crystal_size_min 0.16
_refine_diff_density_max 1.938
_refine_diff_density_min -1.109
_refine_diff_density_rms 0.108
_refine_ls_extinction_method none
_refine_ls_goodness_of_fit_ref 0.957
_refine_ls_hydrogen_treatment constr
_refine_ls_matrix_type full
_refine_ls_number_parameters 981
_refine_ls_number_reflns 14454
_refine_ls_number_restraints 80
_refine_ls_restrained_S_all 1.033
_refine_ls_R_factor_all 0.1543
_refine_ls_R_factor_gt 0.0920
_refine_ls_shift/su_max 0.036
_refine_ls_shift/su_mean 0.001
_refine_ls_structure_factor_coef Fsqd
_refine_ls_weighting_details 'w=1/[\s^2^(Fo^2^)+(0.1920P)^2^] where P=(Fo^2^+2Fc^2^)/3'
_refine_ls_weighting_scheme calc
_refine_ls_wR_factor_gt 0.2481
_refine_ls_wR_factor_ref 0.2852
_reflns_Friedel_coverage 0.000
_reflns_number_gt 8031
_reflns_number_total 14454
_reflns_threshold_expression 'I > 2\s(I)'
_cod_data_source_file ic5b01522_si_002.cif
_cod_data_source_block 4
_cod_depositor_comments 'Adding full bibliography for 4344069--4344073.cif.'
_cod_original_cell_volume 3693.1(10)
_cod_database_code 4344072
_shelxl_version_number 2014-3
_shelx_space_group_comment
;
The symmetry employed for this shelxl refinement is uniquely defined
by the following loop, which should always be used as a source of
symmetry information in preference to the above space-group names.
They are only intended as comments.
;
_shelx_estimated_absorpt_t_max 0.952
_shelx_estimated_absorpt_t_min 0.935
_olex2_refinement_description
;
1. Fixed Uiso
 At 1.2 times of:
  All C(H) groups, All C(H,H) groups
 At 1.5 times of:
  All C(H,H,H) groups
2. Restrained distances
 C33-C34
 1.52 with sigma of 0.01
 C13-C14
 1.52 with sigma of 0.01
3. Uiso/Uaniso restraints and constraints
C33 \\sim C34: within 2A with sigma of 0.005 and sigma for terminal atoms of
0.01
C6 \\sim C13 \\sim C14: within 2A with sigma of 0.005 and sigma for terminal
atoms of 0.01
C70 \\sim F16 \\sim F17 \\sim F18: within 2A with sigma of 0.005 and sigma for
terminal atoms of 0.01
Uanis(C34) \\sim Ueq: with sigma of 0.005 and sigma for terminal atoms of 0.01
Uanis(C14) \\sim Ueq: with sigma of 0.005 and sigma for terminal atoms of 0.01
Uanis(F16) \\sim Ueq, Uanis(F17) \\sim Ueq, Uanis(F18) \\sim Ueq: with sigma of
0.005 and sigma for terminal atoms of 0.01
Uanis(F13) \\sim Ueq: with sigma of 0.005 and sigma for terminal atoms of 0.01
4.a Secondary CH2 refined with riding coordinates:
 C3(H3A,H3B), C4(H4A,H4B), C11(H11A,H11B), C13(H13A,H13B), C21(H21A,H21B),
 C23(H23A,H23B), C25(H25A,H25B), C26(H26A,H26B), C33(H33A,H33B), C35(H35A,H35B),
  C43(H43A,H43B), C45(H45A,H45B)
4.b Aromatic/amide H refined with riding coordinates:
 C48(H48), C50(H50), C52(H52), C56(H56), C58(H58), C60(H60), C64(H64),
 C66(H66), C68(H68), C72(H72), C74(H74), C76(H76), C7(H7), C8(H8), C9(H9),
 C17(H17), C18(H18), C19(H19), C29(H29), C30(H30), C31(H31), C39(H39), C40(H40),
  C41(H41)
4.c Idealised Me refined as rotating group:
 C12(H12A,H12B,H12C), C14(H14A,H14B,H14C), C22(H22A,H22B,H22C), C24(H24A,H24B,
 H24C), C34(H34A,H34B,H34C), C36(H36A,H36B,H36C), C44(H44A,H44B,H44C), C46(H46A,
 H46B,H46C)
;
_olex2_submission_special_instructions 'No special instructions were received'

loop_
_space_group_symop_operation_xyz
'x, y, z'
'-x, -y, -z'

loop_
_atom_site_label
_atom_site_type_symbol
_atom_site_fract_x
_atom_site_fract_y
_atom_site_fract_z
_atom_site_U_iso_or_equiv
_atom_site_adp_type
_atom_site_occupancy
_atom_site_site_symmetry_order
_atom_site_calc_flag
_atom_site_refinement_flags_posn
_atom_site_refinement_flags_adp
F1 F 0.5067(4) -0.1385(2) 0.3652(2) 0.0839(14) Uani 1 1 d . .
F2 F 0.6111(2) -0.09742(18) 0.43174(15) 0.0461(7) Uani 1 1 d . .
F3 F 0.4531(3) -0.1319(2) 0.4754(2) 0.0816(12) Uani 1 1 d . .
F4 F 0.1908(3) 0.0920(2) 0.47716(19) 0.0619(9) Uani 1 1 d . .
F5 F 0.1820(3) 0.1750(3) 0.3771(2) 0.0839(13) Uani 1 1 d . .
F6 F 0.2628(3) 0.2160(2) 0.4582(2) 0.0798(12) Uani 1 1 d . .
F7 F 0.6715(3) -0.0442(2) 0.1050(2) 0.0779(12) Uani 1 1 d . .
F8 F 0.7694(2) 0.0559(2) 0.04435(16) 0.0516(8) Uani 1 1 d . .
F9 F 0.6337(3) 0.0150(2) -0.0003(2) 0.0735(12) Uani 1 1 d . .
F10 F 0.3680(4) 0.2628(5) -0.0060(2) 0.143(3) Uani 1 1 d . .
F11 F 0.2966(4) 0.2796(3) 0.0943(3) 0.1117(19) Uani 1 1 d . .
F12 F 0.2769(4) 0.1681(3) 0.0596(3) 0.117(2) Uani 1 1 d . .
F13 F 0.9765(4) 0.2523(5) 0.1232(2) 0.127(2) Uani 1 1 d . U
F14 F 1.0779(3) 0.2784(2) 0.19649(18) 0.0691(10) Uani 1 1 d . .
F15 F 1.0586(4) 0.1513(3) 0.1814(3) 0.138(3) Uani 1 1 d . .
F16 F 0.9169(6) 0.2233(4) 0.4610(2) 0.1435(19) Uani 1 1 d . U
F17 F 0.9537(5) 0.1105(5) 0.4558(2) 0.1376(19) Uani 1 1 d . U
F18 F 0.7956(3) 0.1364(3) 0.48869(18) 0.0912(13) Uani 1 1 d . U
F19 F 0.6505(3) 0.5765(2) 0.1288(2) 0.0884(13) Uani 1 1 d . .
F20 F 0.5563(5) 0.4942(2) 0.08077(19) 0.0991(16) Uani 1 1 d . .
F21 F 0.4806(3) 0.5832(2) 0.1406(2) 0.0694(10) Uani 1 1 d . .
F22 F 0.4987(4) 0.5356(2) 0.4007(2) 0.0819(12) Uani 1 1 d . .
F23 F 0.4423(4) 0.4101(3) 0.4443(2) 0.0900(14) Uani 1 1 d . .
F24 F 0.6098(3) 0.4397(3) 0.4387(2) 0.0934(15) Uani 1 1 d . .
C47 C 0.5160(3) 0.1434(3) 0.3215(2) 0.0279(10) Uani 1 1 d . .
C48 C 0.5423(4) 0.0570(3) 0.3441(2) 0.0288(10) Uani 1 1 d . .
H48 H 0.6084 0.0360 0.3251 0.035 Uiso 1 1 calc R .
C49 C 0.4756(4) 0.0001(3) 0.3933(2) 0.0308(10) Uani 1 1 d . .
C50 C 0.3770(4) 0.0288(3) 0.4210(2) 0.0323(10) Uani 1 1 d . .
H50 H 0.3305 -0.0091 0.4544 0.039 Uiso 1 1 calc R .
C51 C 0.3494(4) 0.1130(3) 0.3986(2) 0.0348(11) Uani 1 1 d . .
C52 C 0.4166(3) 0.1693(3) 0.3498(2) 0.0308(10) Uani 1 1 d . .
H52 H 0.3941 0.2272 0.3352 0.037 Uiso 1 1 calc R .
C53 C 0.2465(4) 0.1472(4) 0.4277(3) 0.0468(13) Uani 1 1 d . .
C54 C 0.5103(4) -0.0907(3) 0.4160(3) 0.0406(12) Uani 1 1 d . .
C55 C 0.5706(3) 0.1820(3) 0.1858(2) 0.0263(9) Uani 1 1 d . .
C56 C 0.6288(4) 0.1210(3) 0.1538(2) 0.0300(10) Uani 1 1 d . .
H56 H 0.6900 0.0955 0.1747 0.036 Uiso 1 1 calc R .
C57 C 0.6003(4) 0.0958(3) 0.0920(2) 0.0324(10) Uani 1 1 d . .
C58 C 0.5108(4) 0.1309(3) 0.0604(2) 0.0356(11) Uani 1 1 d . .
H58 H 0.4915 0.1143 0.0181 0.043 Uiso 1 1 calc R .
C59 C 0.4502(4) 0.1904(3) 0.0919(2) 0.0344(11) Uani 1 1 d . .
C60 C 0.4802(4) 0.2141(3) 0.1535(2) 0.0310(10) Uani 1 1 d . .
H60 H 0.4366 0.2543 0.1747 0.037 Uiso 1 1 calc R .
C61 C 0.3524(5) 0.2279(4) 0.0598(3) 0.0474(14) Uani 1 1 d . .
C62 C 0.6668(4) 0.0311(3) 0.0606(3) 0.0445(13) Uani 1 1 d . .
C63 C 0.7209(3) 0.1952(3) 0.2788(2) 0.0261(9) Uani 1 1 d . .
C64 C 0.7467(3) 0.1782(3) 0.3491(2) 0.0273(9) Uani 1 1 d . .
H64 H 0.6902 0.1670 0.3865 0.033 Uiso 1 1 calc R .
C65 C 0.8519(3) 0.1769(3) 0.3666(2) 0.0281(9) Uani 1 1 d . .
C66 C 0.9368(4) 0.1927(3) 0.3130(2) 0.0323(10) Uani 1 1 d . .
H66 H 1.0090 0.1914 0.3245 0.039 Uiso 1 1 calc R .
C67 C 0.9137(4) 0.2103(3) 0.2431(2) 0.0351(11) Uani 1 1 d . .
C68 C 0.8080(4) 0.2129(3) 0.2262(2) 0.0313(10) Uani 1 1 d . .
H68 H 0.7944 0.2271 0.1776 0.038 Uiso 1 1 calc R .
C69 C 1.0064(5) 0.2233(4) 0.1866(3) 0.0559(16) Uani 1 1 d . .
C70 C 0.8749(4) 0.1610(5) 0.4411(3) 0.0533(14) Uani 1 1 d . .
C71 C 0.5724(3) 0.3100(3) 0.2640(2) 0.0297(10) Uani 1 1 d . .
C72 C 0.5550(4) 0.3402(3) 0.3295(2) 0.0333(10) Uani 1 1 d . .
H72 H 0.5532 0.2994 0.3728 0.040 Uiso 1 1 calc R .
C73 C 0.5406(4) 0.4263(3) 0.3326(3) 0.0401(12) Uani 1 1 d . .
C74 C 0.5412(4) 0.4884(3) 0.2709(3) 0.0395(12) Uani 1 1 d . .
H74 H 0.5301 0.5478 0.2731 0.047 Uiso 1 1 calc R .
C75 C 0.5582(4) 0.4612(3) 0.2063(3) 0.0388(11) Uani 1 1 d . .
C76 C 0.5752(4) 0.3745(3) 0.2033(3) 0.0327(10) Uani 1 1 d . .
H76 H 0.5895 0.3584 0.1579 0.039 Uiso 1 1 calc R .
C77 C 0.5614(5) 0.5277(3) 0.1395(3) 0.0516(14) Uani 1 1 d . .
C78 C 0.5225(5) 0.4520(4) 0.4040(3) 0.0539(15) Uani 1 1 d . .
B1 B 0.5954(4) 0.2069(3) 0.2619(3) 0.0280(11) Uani 1 1 d . .
Fe1 Fe 0.08795(5) 0.71291(4) 0.22222(3) 0.0340(2) Uani 1 1 d . .
N1 N 0.1606(3) 0.6199(3) 0.3548(2) 0.0380(9) Uani 1 1 d . .
N2 N 0.2502(3) 0.7393(2) 0.3226(2) 0.0327(9) Uani 1 1 d . .
N3 N -0.0079(3) 0.6919(3) 0.0883(2) 0.0383(10) Uani 1 1 d . .
N4 N -0.0841(3) 0.7917(3) 0.1386(2) 0.0419(11) Uani 1 1 d . .
C1 C 0.1737(4) 0.6912(3) 0.3051(2) 0.0324(10) Uani 1 1 d . .
C2 C -0.0067(4) 0.7321(3) 0.1447(2) 0.0361(11) Uani 1 1 d . .
C3 C 0.2312(5) 0.6162(3) 0.4126(3) 0.0498(14) Uani 1 1 d . .
H3A H 0.2810 0.5665 0.4140 0.060 Uiso 1 1 calc R .
H3B H 0.1889 0.6120 0.4595 0.060 Uiso 1 1 calc R .
C4 C 0.2918(4) 0.7025(3) 0.3913(2) 0.0401(12) Uani 1 1 d . .
H4A H 0.2749 0.7402 0.4270 0.048 Uiso 1 1 calc R .
H4B H 0.3704 0.6935 0.3853 0.048 Uiso 1 1 calc R .
C5 C 0.0812(4) 0.5563(3) 0.3547(3) 0.0457(13) Uani 1 1 d . .
C6 C 0.1070(6) 0.4862(5) 0.3212(5) 0.096(2) Uani 1 1 d . .
C7 C 0.0273(7) 0.4260(6) 0.3213(6) 0.120(4) Uani 1 1 d . .
H7 H 0.0417 0.3792 0.2967 0.144 Uiso 1 1 calc R .
C8 C -0.0733(6) 0.4335(5) 0.3570(6) 0.099(3) Uani 1 1 d . .
H8 H -0.1262 0.3905 0.3579 0.119 Uiso 1 1 calc R .
C9 C -0.0977(5) 0.5025(4) 0.3912(4) 0.0672(18) Uani 1 1 d . .
H9 H -0.1677 0.5077 0.4142 0.081 Uiso 1 1 calc R .
C10 C -0.0198(4) 0.5643(3) 0.3919(3) 0.0456(13) Uani 1 1 d . .
C11 C -0.0453(5) 0.6410(4) 0.4276(3) 0.0549(15) Uani 1 1 d . .
H11A H 0.0227 0.6638 0.4394 0.066 Uiso 1 1 calc R .
H11B H -0.0766 0.6870 0.3932 0.066 Uiso 1 1 calc R .
C12 C -0.1216(8) 0.6229(5) 0.4947(4) 0.105(3) Uani 1 1 d . .
H12A H -0.1942 0.6141 0.4823 0.157 Uiso 1 1 calc GR .
H12B H -0.1215 0.6722 0.5195 0.157 Uiso 1 1 calc GR .
H12C H -0.0986 0.5708 0.5258 0.157 Uiso 1 1 calc GR .
C13 C 0.2120(7) 0.4835(5) 0.2765(6) 0.107(2) Uani 1 1 d D .
H13A H 0.2016 0.5093 0.2266 0.129 Uiso 1 1 calc R .
H13B H 0.2642 0.5203 0.2929 0.129 Uiso 1 1 calc R .
C14 C 0.2586(9) 0.3977(6) 0.2776(7) 0.132(3) Uani 1 1 d D U
H14A H 0.3317 0.4034 0.2536 0.199 Uiso 1 1 calc GR .
H14B H 0.2148 0.3640 0.2528 0.199 Uiso 1 1 calc GR .
H14C H 0.2605 0.3681 0.3270 0.199 Uiso 1 1 calc GR .
C15 C 0.2798(4) 0.8255(3) 0.2865(2) 0.0347(11) Uani 1 1 d . .
C16 C 0.2153(4) 0.8936(3) 0.2992(3) 0.0374(11) Uani 1 1 d . .
C17 C 0.2502(5) 0.9773(3) 0.2678(3) 0.0484(14) Uani 1 1 d . .
H17 H 0.2075 1.0257 0.2759 0.058 Uiso 1 1 calc R .
C18 C 0.3471(5) 0.9901(3) 0.2248(3) 0.0492(14) Uani 1 1 d . .
H18 H 0.3712 1.0471 0.2047 0.059 Uiso 1 1 calc R .
C19 C 0.4076(5) 0.9203(4) 0.2115(3) 0.0506(14) Uani 1 1 d . .
H19 H 0.4717 0.9298 0.1801 0.061 Uiso 1 1 calc R .
C20 C 0.3778(4) 0.8364(3) 0.2427(3) 0.0402(12) Uani 1 1 d . .
C21 C 0.4451(4) 0.7588(4) 0.2326(3) 0.0484(13) Uani 1 1 d . .
H21A H 0.3998 0.7165 0.2165 0.058 Uiso 1 1 calc R .
H21B H 0.4681 0.7312 0.2793 0.058 Uiso 1 1 calc R .
C22 C 0.5451(5) 0.7780(4) 0.1791(3) 0.0631(17) Uani 1 1 d . .
H22A H 0.5239 0.8083 0.1332 0.095 Uiso 1 1 calc GR .
H22B H 0.5805 0.7236 0.1727 0.095 Uiso 1 1 calc GR .
H22C H 0.5948 0.8145 0.1971 0.095 Uiso 1 1 calc GR .
C23 C 0.1083(4) 0.8789(3) 0.3447(3) 0.0425(12) Uani 1 1 d . .
H23A H 0.0564 0.8570 0.3165 0.051 Uiso 1 1 calc R .
H23B H 0.1179 0.8329 0.3863 0.051 Uiso 1 1 calc R .
C24 C 0.0596(5) 0.9565(4) 0.3718(3) 0.0503(14) Uani 1 1 d . .
H24A H 0.0428 1.0007 0.3314 0.075 Uiso 1 1 calc GR .
H24B H 0.1107 0.9802 0.3988 0.075 Uiso 1 1 calc GR .
H24C H -0.0064 0.9390 0.4028 0.075 Uiso 1 1 calc GR .
C25 C -0.0811(5) 0.7315(4) 0.0370(3) 0.0491(14) Uani 1 1 d . .
H25A H -0.1239 0.6873 0.0213 0.059 Uiso 1 1 calc R .
H25B H -0.0419 0.7677 -0.0052 0.059 Uiso 1 1 calc R .
C26 C -0.1518(4) 0.7867(4) 0.0811(3) 0.0451(13) Uani 1 1 d . .
H26A H -0.1650 0.8447 0.0532 0.054 Uiso 1 1 calc R .
H26B H -0.2213 0.7580 0.0998 0.054 Uiso 1 1 calc R .
C27 C 0.0675(4) 0.6263(3) 0.0730(2) 0.0368(11) Uani 1 1 d . .
C28 C 0.1727(4) 0.6493(3) 0.0450(3) 0.0380(11) Uani 1 1 d . .
C29 C 0.2433(5) 0.5843(4) 0.0312(3) 0.0489(14) Uani 1 1 d . .
H29 H 0.3149 0.5982 0.0115 0.059 Uiso 1 1 calc R .
C30 C 0.2086(6) 0.4976(4) 0.0466(4) 0.0634(17) Uani 1 1 d . .
H30 H 0.2578 0.4529 0.0390 0.076 Uiso 1 1 calc R .
C31 C 0.1040(6) 0.4771(4) 0.0725(4) 0.0645(18) Uani 1 1 d . .
H31 H 0.0807 0.4185 0.0805 0.077 Uiso 1 1 calc R .
C32 C 0.0317(5) 0.5413(4) 0.0872(3) 0.0515(14) Uani 1 1 d . .
C33 C -0.0832(6) 0.5216(5) 0.1197(5) 0.084(2) Uani 1 1 d D .
H33A H -0.0943 0.5511 0.1613 0.101 Uiso 1 1 calc R .
H33B H -0.1304 0.5509 0.0843 0.101 Uiso 1 1 calc R .
C34 C -0.1258(8) 0.4327(5) 0.1440(5) 0.111(3) Uani 1 1 d D U
H34A H -0.1299 0.4046 0.1027 0.167 Uiso 1 1 calc GR .
H34B H -0.1976 0.4350 0.1691 0.167 Uiso 1 1 calc GR .
H34C H -0.0780 0.3995 0.1763 0.167 Uiso 1 1 calc GR .
C35 C 0.2140(4) 0.7412(3) 0.0296(3) 0.0451(12) Uani 1 1 d . .
H35A H 0.1524 0.7815 0.0281 0.054 Uiso 1 1 calc R .
H35B H 0.2560 0.7523 -0.0177 0.054 Uiso 1 1 calc R .
C36 C 0.2852(5) 0.7587(4) 0.0864(3) 0.0543(15) Uani 1 1 d . .
H36A H 0.3128 0.8181 0.0738 0.081 Uiso 1 1 calc GR .
H36B H 0.3455 0.7181 0.0888 0.081 Uiso 1 1 calc GR .
H36C H 0.2427 0.7510 0.1329 0.081 Uiso 1 1 calc GR .
C37 C -0.1162(4) 0.8417(3) 0.1934(3) 0.0392(12) Uani 1 1 d . .
C38 C -0.1741(4) 0.7977(4) 0.2563(3) 0.0456(13) Uani 1 1 d . .
C39 C -0.2060(5) 0.8483(5) 0.3089(3) 0.0586(17) Uani 1 1 d . .
H39 H -0.2448 0.8223 0.3525 0.070 Uiso 1 1 calc R .
C40 C -0.1810(5) 0.9340(4) 0.2969(3) 0.0587(17) Uani 1 1 d . .
H40 H -0.2034 0.9669 0.3326 0.070 Uiso 1 1 calc R .
C41 C -0.1254(5) 0.9743(4) 0.2358(4) 0.0579(17) Uani 1 1 d . .
H41 H -0.1100 1.0344 0.2297 0.069 Uiso 1 1 calc R .
C42 C -0.0899(4) 0.9284(4) 0.1812(3) 0.0489(14) Uani 1 1 d . .
C43 C -0.0248(5) 0.9716(4) 0.1154(3) 0.0605(16) Uani 1 1 d . .
H43A H -0.0435 1.0337 0.1057 0.073 Uiso 1 1 calc R .
H43B H -0.0429 0.9459 0.0746 0.073 Uiso 1 1 calc R .
C44 C 0.0934(5) 0.9629(5) 0.1214(3) 0.0655(18) Uani 1 1 d . .
H44A H 0.1325 1.0000 0.0804 0.098 Uiso 1 1 calc GR .
H44B H 0.1146 0.9025 0.1221 0.098 Uiso 1 1 calc GR .
H44C H 0.1102 0.9806 0.1655 0.098 Uiso 1 1 calc GR .
C45 C -0.2020(5) 0.7046(4) 0.2666(3) 0.0622(17) Uani 1 1 d . .
H45A H -0.1366 0.6707 0.2775 0.075 Uiso 1 1 calc R .
H45B H -0.2225 0.6924 0.2209 0.075 Uiso 1 1 calc R .
C46 C -0.2921(5) 0.6714(5) 0.3248(4) 0.0713(19) Uani 1 1 d . .
H46A H -0.3582 0.7034 0.3145 0.107 Uiso 1 1 calc GR .
H46B H -0.2717 0.6799 0.3710 0.107 Uiso 1 1 calc GR .
H46C H -0.3040 0.6096 0.3260 0.107 Uiso 1 1 calc GR .

loop_
_atom_site_aniso_label
_atom_site_aniso_U_11
_atom_site_aniso_U_22
_atom_site_aniso_U_33
_atom_site_aniso_U_23
_atom_site_aniso_U_13
_atom_site_aniso_U_12
F1 0.132(4) 0.050(2) 0.089(3) -0.041(2) -0.062(3) 0.025(2)
F2 0.0467(18) 0.0459(18) 0.0464(18) -0.0084(13) -0.0088(14) 0.0100(13)
F3 0.063(2) 0.059(2) 0.101(3) 0.020(2) 0.035(2) 0.0053(18)
F4 0.0405(18) 0.073(2) 0.067(2) -0.0130(18) 0.0222(16) 0.0023(16)
F5 0.0325(19) 0.126(3) 0.081(3) 0.009(2) -0.0021(18) 0.027(2)
F6 0.054(2) 0.066(2) 0.122(3) -0.045(2) 0.028(2) 0.0078(18)
F7 0.099(3) 0.0352(19) 0.088(3) -0.0091(18) 0.042(2) 0.0115(18)
F8 0.0474(19) 0.059(2) 0.0528(19) -0.0285(15) 0.0087(14) 0.0029(15)
F9 0.069(2) 0.095(3) 0.080(3) -0.073(2) -0.0152(19) 0.017(2)
F10 0.079(3) 0.261(7) 0.059(3) 0.048(4) -0.009(2) 0.049(4)
F11 0.103(4) 0.154(4) 0.108(4) -0.078(3) -0.068(3) 0.082(3)
F12 0.086(3) 0.091(3) 0.184(6) -0.011(3) -0.079(4) 0.010(3)
F13 0.066(3) 0.276(6) 0.033(2) -0.016(3) 0.0174(18) -0.041(3)
F14 0.049(2) 0.099(3) 0.057(2) -0.0210(19) 0.0210(16) -0.0290(19)
F15 0.113(4) 0.103(4) 0.190(6) -0.073(4) 0.114(4) -0.024(3)
F16 0.209(4) 0.173(4) 0.052(2) -0.008(3) -0.040(3) -0.094(4)
F17 0.117(3) 0.233(5) 0.054(2) -0.007(3) -0.011(2) 0.084(3)
F18 0.054(2) 0.180(4) 0.0337(18) -0.001(2) -0.0065(16) -0.019(2)
F19 0.073(3) 0.059(2) 0.113(4) 0.026(2) 0.011(2) -0.004(2)
F20 0.202(5) 0.047(2) 0.045(2) -0.0054(17) -0.004(3) 0.033(3)
F21 0.076(3) 0.060(2) 0.072(2) -0.0095(18) -0.0103(19) 0.0260(19)
F22 0.115(3) 0.068(2) 0.071(3) -0.049(2) 0.014(2) 0.005(2)
F23 0.109(3) 0.109(3) 0.058(2) -0.053(2) 0.040(2) -0.044(3)
F24 0.090(3) 0.152(4) 0.063(2) -0.073(3) -0.029(2) 0.033(3)
C47 0.028(2) 0.037(3) 0.022(2) -0.0129(18) -0.0033(17) 0.0011(19)
C48 0.027(2) 0.035(3) 0.026(2) -0.0119(19) -0.0006(18) 0.0032(19)
C49 0.031(2) 0.036(3) 0.028(2) -0.0125(19) -0.0056(19) -0.0036(19)
C50 0.028(2) 0.038(3) 0.032(2) -0.009(2) -0.0039(19) -0.001(2)
C51 0.025(2) 0.049(3) 0.034(3) -0.016(2) -0.0032(19) 0.003(2)
C52 0.026(2) 0.038(3) 0.031(2) -0.012(2) -0.0069(18) 0.0030(19)
C53 0.033(3) 0.056(4) 0.050(3) -0.012(3) 0.007(2) 0.006(2)
C54 0.038(3) 0.047(3) 0.039(3) -0.014(2) 0.000(2) -0.003(2)
C55 0.031(2) 0.029(2) 0.019(2) -0.0068(17) 0.0026(17) 0.0008(18)
C56 0.034(3) 0.029(2) 0.028(2) -0.0089(18) -0.0005(19) 0.0004(19)
C57 0.032(3) 0.039(3) 0.027(2) -0.014(2) 0.0071(19) -0.005(2)
C58 0.045(3) 0.041(3) 0.022(2) -0.012(2) 0.002(2) -0.008(2)
C59 0.040(3) 0.034(3) 0.031(2) -0.008(2) -0.007(2) 0.001(2)
C60 0.038(3) 0.030(2) 0.026(2) -0.0116(19) -0.0025(19) 0.0048(19)
C61 0.064(4) 0.048(3) 0.037(3) -0.018(2) -0.021(3) 0.013(3)
C62 0.051(3) 0.043(3) 0.042(3) -0.022(2) 0.009(2) -0.007(2)
C63 0.031(2) 0.022(2) 0.026(2) -0.0093(17) 0.0001(17) 0.0015(17)
C64 0.024(2) 0.032(2) 0.024(2) -0.0065(18) 0.0041(17) 0.0010(18)
C65 0.029(2) 0.024(2) 0.031(2) -0.0065(18) 0.0015(18) -0.0004(18)
C66 0.022(2) 0.043(3) 0.034(3) -0.014(2) 0.0009(18) -0.0008(19)
C67 0.033(3) 0.044(3) 0.029(2) -0.015(2) 0.0098(19) -0.005(2)
C68 0.030(2) 0.045(3) 0.020(2) -0.0095(19) 0.0027(17) -0.004(2)
C69 0.043(3) 0.088(5) 0.039(3) -0.029(3) 0.014(2) -0.012(3)
C70 0.026(2) 0.106(4) 0.028(2) -0.011(3) -0.007(2) -0.003(3)
C71 0.026(2) 0.036(3) 0.030(2) -0.016(2) 0.0017(18) 0.0025(19)
C72 0.031(2) 0.041(3) 0.031(2) -0.015(2) -0.0024(19) 0.000(2)
C73 0.029(3) 0.054(3) 0.044(3) -0.029(3) 0.004(2) -0.002(2)
C74 0.036(3) 0.036(3) 0.049(3) -0.018(2) 0.003(2) 0.001(2)
C75 0.032(3) 0.044(3) 0.041(3) -0.015(2) 0.002(2) 0.003(2)
C76 0.030(2) 0.032(3) 0.037(3) -0.012(2) 0.0045(19) 0.0026(19)
C77 0.066(4) 0.036(3) 0.053(4) -0.013(3) 0.002(3) 0.014(3)
C78 0.061(4) 0.058(4) 0.050(3) -0.037(3) 0.008(3) -0.004(3)
B1 0.029(3) 0.035(3) 0.022(2) -0.010(2) -0.004(2) 0.008(2)
Fe1 0.0333(4) 0.0449(4) 0.0271(4) -0.0158(3) -0.0023(3) 0.0008(3)
N1 0.047(3) 0.034(2) 0.033(2) -0.0064(17) 0.0001(18) -0.0023(18)
N2 0.037(2) 0.032(2) 0.030(2) -0.0065(16) -0.0093(17) -0.0010(17)
N3 0.041(2) 0.051(3) 0.029(2) -0.0233(19) -0.0036(17) 0.0060(19)
N4 0.037(2) 0.065(3) 0.031(2) -0.026(2) -0.0116(18) 0.014(2)
C1 0.033(3) 0.031(3) 0.033(3) -0.011(2) 0.0053(19) 0.0026(19)
C2 0.031(3) 0.051(3) 0.030(2) -0.020(2) 0.0024(19) 0.001(2)
C3 0.055(4) 0.043(3) 0.048(3) 0.005(2) -0.009(3) -0.001(3)
C4 0.054(3) 0.040(3) 0.027(2) -0.002(2) -0.016(2) 0.006(2)
C5 0.045(3) 0.039(3) 0.052(3) -0.013(2) 0.007(2) -0.005(2)
C6 0.072(4) 0.072(4) 0.152(6) -0.071(4) 0.052(4) -0.029(3)
C7 0.077(6) 0.096(6) 0.198(11) -0.093(7) 0.057(6) -0.040(5)
C8 0.067(5) 0.053(4) 0.177(9) -0.032(5) 0.021(5) -0.028(4)
C9 0.052(4) 0.055(4) 0.087(5) -0.010(3) 0.019(3) -0.002(3)
C10 0.046(3) 0.037(3) 0.050(3) -0.003(2) 0.003(2) 0.000(2)
C11 0.049(3) 0.058(4) 0.058(4) -0.017(3) 0.005(3) 0.006(3)
C12 0.133(8) 0.084(6) 0.081(6) -0.003(4) 0.035(5) 0.058(5)
C13 0.080(4) 0.086(4) 0.165(6) -0.074(4) 0.043(4) -0.025(3)
C14 0.108(6) 0.118(6) 0.173(7) -0.037(5) -0.001(5) -0.005(5)
C15 0.042(3) 0.037(3) 0.026(2) -0.003(2) -0.011(2) -0.005(2)
C16 0.045(3) 0.038(3) 0.031(3) -0.007(2) -0.012(2) -0.001(2)
C17 0.062(4) 0.042(3) 0.046(3) -0.015(2) -0.013(3) -0.005(3)
C18 0.059(4) 0.035(3) 0.051(3) 0.001(2) -0.007(3) -0.011(3)
C19 0.058(4) 0.046(3) 0.047(3) -0.008(3) 0.000(3) -0.012(3)
C20 0.044(3) 0.043(3) 0.035(3) -0.010(2) -0.006(2) -0.005(2)
C21 0.045(3) 0.051(3) 0.050(3) -0.014(3) 0.002(2) -0.005(2)
C22 0.059(4) 0.068(4) 0.062(4) -0.019(3) 0.012(3) -0.001(3)
C23 0.051(3) 0.037(3) 0.039(3) -0.004(2) -0.008(2) 0.006(2)
C24 0.058(4) 0.052(3) 0.044(3) -0.016(3) -0.011(3) 0.013(3)
C25 0.056(4) 0.060(4) 0.039(3) -0.025(3) -0.016(3) 0.016(3)
C26 0.048(3) 0.057(3) 0.039(3) -0.025(2) -0.018(2) 0.013(3)
C27 0.043(3) 0.045(3) 0.025(2) -0.013(2) -0.006(2) 0.009(2)
C28 0.040(3) 0.045(3) 0.031(3) -0.015(2) -0.001(2) 0.006(2)
C29 0.052(3) 0.049(3) 0.045(3) -0.011(2) 0.004(2) 0.017(3)
C30 0.070(5) 0.061(4) 0.066(4) -0.026(3) -0.018(3) 0.026(3)
C31 0.078(5) 0.038(3) 0.081(5) -0.013(3) -0.023(4) 0.003(3)
C32 0.052(3) 0.053(4) 0.052(3) -0.008(3) -0.017(3) -0.006(3)
C33 0.061(4) 0.087(5) 0.096(5) 0.012(4) -0.018(4) -0.024(4)
C34 0.106(5) 0.105(5) 0.120(6) -0.007(5) -0.021(5) -0.006(4)
C35 0.043(3) 0.049(3) 0.041(3) -0.005(2) 0.003(2) 0.005(2)
C36 0.042(3) 0.052(4) 0.068(4) -0.013(3) 0.002(3) -0.005(3)
C37 0.031(3) 0.056(3) 0.039(3) -0.029(2) -0.012(2) 0.012(2)
C38 0.037(3) 0.067(4) 0.041(3) -0.032(3) -0.006(2) 0.004(3)
C39 0.041(3) 0.092(5) 0.053(4) -0.044(3) 0.003(3) 0.007(3)
C40 0.043(3) 0.080(5) 0.064(4) -0.044(4) -0.002(3) 0.020(3)
C41 0.058(4) 0.055(4) 0.074(4) -0.037(3) -0.025(3) 0.020(3)
C42 0.042(3) 0.066(4) 0.045(3) -0.021(3) -0.017(2) 0.015(3)
C43 0.071(4) 0.060(4) 0.056(4) -0.018(3) -0.015(3) 0.005(3)
C44 0.053(4) 0.097(5) 0.050(4) -0.026(3) 0.001(3) 0.005(3)
C45 0.057(4) 0.078(5) 0.056(4) -0.026(3) -0.004(3) -0.005(3)
C46 0.051(4) 0.095(5) 0.067(4) -0.014(4) 0.000(3) -0.011(3)

loop_
_atom_type_symbol
_atom_type_description
_atom_type_scat_dispersion_real
_atom_type_scat_dispersion_imag
_atom_type_scat_source
C C 0.0033 0.0016 'International Tables Vol C Tables 4.2.6.8 and 6.1.1.4'
H H 0.0000 0.0000 'International Tables Vol C Tables 4.2.6.8 and 6.1.1.4'
B B 0.0013 0.0007 'International Tables Vol C Tables 4.2.6.8 and 6.1.1.4'
F F 0.0171 0.0103 'International Tables Vol C Tables 4.2.6.8 and 6.1.1.4'
Fe Fe 0.3463 0.8444 'International Tables Vol C Tables 4.2.6.8 and 6.1.1.4'
N N 0.0061 0.0033 'International Tables Vol C Tables 4.2.6.8 and 6.1.1.4'

loop_
_geom_angle_atom_site_label_1
_geom_angle_atom_site_label_2
_geom_angle_atom_site_label_3
_geom_angle
C48 C47 B1 120.9(4)
C52 C47 C48 115.7(4)
C52 C47 B1 123.3(4)
C49 C48 C47 122.7(4)
C48 C49 C50 119.8(4)
C48 C49 C54 119.6(4)
C50 C49 C54 120.6(4)
C51 C50 C49 118.1(4)
C50 C51 C52 121.6(4)
C50 C51 C53 120.2(5)
C52 C51 C53 118.2(5)
C47 C52 C51 122.0(4)
F4 C53 F5 107.0(4)
F4 C53 F6 105.2(4)
F4 C53 C51 114.7(5)
F5 C53 F6 105.6(5)
F5 C53 C51 112.2(4)
F6 C53 C51 111.4(4)
F1 C54 F3 108.1(5)
F1 C54 C49 112.9(4)
F2 C54 F1 104.1(4)
F2 C54 F3 104.1(4)
F2 C54 C49 113.5(4)
F3 C54 C49 113.3(4)
C56 C55 C60 115.6(4)
C56 C55 B1 123.5(4)
C60 C55 B1 120.5(4)
C55 C56 C57 122.2(4)
C56 C57 C62 119.1(4)
C58 C57 C56 120.5(4)
C58 C57 C62 120.3(4)
C57 C58 C59 118.5(4)
C58 C59 C60 119.8(4)
C58 C59 C61 119.6(4)
C60 C59 C61 120.6(4)
C59 C60 C55 123.4(4)
F10 C61 F11 109.5(6)
F10 C61 F12 102.4(5)
F10 C61 C59 114.8(5)
F11 C61 F12 99.4(6)
F11 C61 C59 116.1(4)
F12 C61 C59 112.9(5)
F7 C62 F8 104.2(5)
F7 C62 F9 107.7(4)
F7 C62 C57 112.8(4)
F8 C62 F9 105.5(4)
F8 C62 C57 112.5(4)
F9 C62 C57 113.4(5)
C64 C63 C68 115.8(4)
C64 C63 B1 120.2(4)
C68 C63 B1 123.4(4)
C65 C64 C63 122.6(4)
C64 C65 C66 120.2(4)
C64 C65 C70 120.7(4)
C66 C65 C70 119.1(4)
C67 C66 C65 118.5(4)
C66 C67 C68 120.9(4)
C66 C67 C69 117.4(4)
C68 C67 C69 121.7(4)
C67 C68 C63 122.0(4)
F13 C69 C67 112.4(5)
F14 C69 F13 105.7(6)
F14 C69 F15 106.0(5)
F14 C69 C67 113.8(4)
F15 C69 F13 105.6(5)
F15 C69 C67 112.7(5)
F16 C70 F17 93.4(6)
F16 C70 F18 105.2(5)
F16 C70 C65 115.2(5)
F17 C70 F18 107.5(6)
F17 C70 C65 115.6(5)
F18 C70 C65 117.1(4)
C72 C71 B1 121.2(4)
C76 C71 C72 114.8(4)
C76 C71 B1 123.8(4)
C73 C72 C71 122.3(5)
C72 C73 C74 121.2(4)
C72 C73 C78 118.5(5)
C74 C73 C78 120.3(5)
C75 C74 C73 118.0(5)
C74 C75 C76 120.8(5)
C74 C75 C77 118.5(5)
C76 C75 C77 120.6(4)
C75 C76 C71 122.9(4)
F19 C77 C75 112.4(5)
F20 C77 F19 106.7(5)
F20 C77 C75 113.7(4)
F21 C77 F19 105.2(4)
F21 C77 F20 105.7(5)
F21 C77 C75 112.5(5)
F22 C78 C73 113.3(5)
F23 C78 F22 105.0(5)
F23 C78 F24 108.5(6)
F23 C78 C73 112.7(4)
F24 C78 F22 105.1(4)
F24 C78 C73 111.6(5)
C47 B1 C55 104.4(3)
C47 B1 C63 111.4(4)
C47 B1 C71 112.0(3)
C55 B1 C71 111.8(4)
C63 B1 C55 114.5(3)
C63 B1 C71 103.0(3)
C2 Fe1 C1 175.81(19)
C1 N1 C3 113.7(4)
C1 N1 C5 123.0(4)
C5 N1 C3 123.2(4)
C1 N2 C4 113.6(4)
C1 N2 C15 125.1(4)
C15 N2 C4 120.5(4)
C2 N3 C25 113.4(4)
C2 N3 C27 123.9(4)
C27 N3 C25 121.9(4)
C2 N4 C26 113.9(4)
C2 N4 C37 122.9(4)
C37 N4 C26 121.4(4)
N1 C1 Fe1 121.9(3)
N1 C1 N2 108.2(4)
N2 C1 Fe1 129.9(4)
N3 C2 Fe1 129.4(4)
N4 C2 Fe1 124.3(3)
N4 C2 N3 106.3(4)
N1 C3 C4 102.3(4)
N2 C4 C3 102.1(4)
C6 C5 N1 119.6(5)
C6 C5 C10 122.0(5)
C10 C5 N1 118.3(5)
C5 C6 C7 118.1(6)
C5 C6 C13 120.6(6)
C7 C6 C13 120.6(6)
C8 C7 C6 120.6(7)
C9 C8 C7 121.0(6)
C8 C9 C10 119.9(6)
C5 C10 C11 120.8(5)
C9 C10 C5 118.3(5)
C9 C10 C11 120.8(5)
C12 C11 C10 115.3(6)
C14 C13 C6 115.5(8)
C16 C15 N2 119.1(5)
C16 C15 C20 123.0(5)
C20 C15 N2 117.8(4)
C15 C16 C17 117.9(5)
C15 C16 C23 121.4(4)
C17 C16 C23 120.7(5)
C18 C17 C16 120.3(5)
C19 C18 C17 120.0(5)
C18 C19 C20 121.7(6)
C15 C20 C21 119.9(5)
C19 C20 C15 116.9(5)
C19 C20 C21 123.2(5)
C20 C21 C22 115.0(5)
C24 C23 C16 116.4(4)
N3 C25 C26 101.5(4)
N4 C26 C25 100.8(4)
C28 C27 N3 120.1(4)
C32 C27 N3 117.6(5)
C32 C27 C28 122.3(5)
C27 C28 C35 123.5(4)
C29 C28 C27 118.5(5)
C29 C28 C35 118.1(5)
C28 C29 C30 119.7(6)
C31 C30 C29 120.6(5)
C30 C31 C32 120.6(6)
C27 C32 C31 118.2(6)
C27 C32 C33 119.0(6)
C31 C32 C33 122.8(6)
C34 C33 C32 123.3(7)
C28 C35 C36 111.7(4)
C38 C37 N4 117.1(5)
C42 C37 N4 118.7(5)
C42 C37 C38 124.2(5)
C37 C38 C39 116.0(5)
C37 C38 C45 122.3(5)
C39 C38 C45 121.7(6)
C40 C39 C38 120.0(6)
C41 C40 C39 122.5(5)
C40 C41 C42 121.0(6)
C37 C42 C41 116.3(6)
C37 C42 C43 122.6(5)
C41 C42 C43 121.1(6)
C42 C43 C44 112.4(5)
C38 C45 C46 116.9(5)

loop_
_geom_bond_atom_site_label_1
_geom_bond_atom_site_label_2
_geom_bond_distance
F1 C54 1.339(6)
F2 C54 1.325(6)
F3 C54 1.347(6)
F4 C53 1.313(6)
F5 C53 1.333(7)
F6 C53 1.348(6)
F7 C62 1.330(6)
F8 C62 1.337(6)
F9 C62 1.346(6)
F10 C61 1.277(7)
F11 C61 1.293(6)
F12 C61 1.344(7)
F13 C69 1.308(7)
F14 C69 1.306(6)
F15 C69 1.313(8)
F16 C70 1.255(7)
F17 C70 1.278(7)
F18 C70 1.293(6)
F19 C77 1.340(7)
F20 C77 1.335(6)
F21 C77 1.327(6)
F22 C78 1.335(7)
F23 C78 1.311(7)
F24 C78 1.330(7)
C47 C48 1.393(6)
C47 C52 1.392(6)
C47 B1 1.637(7)
C48 C49 1.394(6)
C49 C50 1.396(6)
C49 C54 1.485(7)
C50 C51 1.364(7)
C51 C52 1.390(7)
C51 C53 1.485(7)
C55 C56 1.390(6)
C55 C60 1.389(6)
C55 B1 1.639(6)
C56 C57 1.397(6)
C57 C58 1.387(7)
C57 C62 1.480(7)
C58 C59 1.382(7)
C59 C60 1.390(6)
C59 C61 1.491(7)
C63 C64 1.396(6)
C63 C68 1.403(6)
C63 B1 1.637(7)
C64 C65 1.390(6)
C65 C66 1.394(6)
C65 C70 1.462(7)
C66 C67 1.380(6)
C67 C68 1.392(6)
C67 C69 1.495(7)
C71 C72 1.419(6)
C71 C76 1.396(7)
C71 B1 1.648(7)
C72 C73 1.374(7)
C73 C74 1.390(7)
C73 C78 1.493(7)
C74 C75 1.377(7)
C75 C76 1.387(6)
C75 C77 1.496(8)
Fe1 C1 1.983(5)
Fe1 C2 1.971(5)
N1 C1 1.333(6)
N1 C3 1.477(7)
N1 C5 1.419(6)
N2 C1 1.333(6)
N2 C4 1.481(6)
N2 C15 1.441(6)
N3 C2 1.351(6)
N3 C25 1.463(6)
N3 C27 1.436(6)
N4 C2 1.337(6)
N4 C26 1.469(6)
N4 C37 1.447(6)
C3 C4 1.533(7)
C5 C6 1.393(8)
C5 C10 1.404(7)
C6 C7 1.384(10)
C6 C13 1.500(10)
C7 C8 1.385(11)
C8 C9 1.382(10)
C9 C10 1.389(8)
C10 C11 1.508(7)
C11 C12 1.508(9)
C13 C14 1.459(8)
C15 C16 1.373(7)
C15 C20 1.409(7)
C16 C17 1.401(7)
C16 C23 1.521(7)
C17 C18 1.391(8)
C18 C19 1.372(8)
C19 C20 1.386(7)
C20 C21 1.503(7)
C21 C22 1.534(8)
C23 C24 1.508(7)
C25 C26 1.532(7)
C27 C28 1.398(7)
C27 C32 1.385(7)
C28 C29 1.386(7)
C28 C35 1.510(7)
C29 C30 1.406(9)
C30 C31 1.375(10)
C31 C32 1.394(9)
C32 C33 1.523(9)
C33 C34 1.480(7)
C35 C36 1.539(8)
C37 C38 1.412(8)
C37 C42 1.379(8)
C38 C39 1.420(7)
C38 C45 1.482(8)
C39 C40 1.361(9)
C40 C41 1.355(9)
C41 C42 1.411(8)
C42 C43 1.489(9)
C43 C44 1.497(9)
C45 C46 1.530(9)

loop_
_geom_torsion_atom_site_label_1
_geom_torsion_atom_site_label_2
_geom_torsion_atom_site_label_3
_geom_torsion_atom_site_label_4
_geom_torsion
C47 C48 C49 C50 1.2(6)
C47 C48 C49 C54 -178.6(4)
C48 C47 C52 C51 1.5(6)
C48 C47 B1 C55 79.0(5)
C48 C47 B1 C63 -45.1(5)
C48 C47 B1 C71 -159.9(4)
C48 C49 C50 C51 -0.2(6)
C48 C49 C54 F1 -72.4(6)
C48 C49 C54 F2 45.8(6)
C48 C49 C54 F3 164.3(4)
C49 C50 C51 C52 -0.1(6)
C49 C50 C51 C53 -178.7(4)
C50 C49 C54 F1 107.8(5)
C50 C49 C54 F2 -134.0(4)
C50 C49 C54 F3 -15.5(6)
C50 C51 C52 C47 -0.6(7)
C50 C51 C53 F4 3.2(7)
C50 C51 C53 F5 -119.2(5)
C50 C51 C53 F6 122.6(5)
C52 C47 C48 C49 -1.8(6)
C52 C47 B1 C55 -97.2(4)
C52 C47 B1 C63 138.8(4)
C52 C47 B1 C71 24.0(5)
C52 C51 C53 F4 -175.4(4)
C52 C51 C53 F5 62.2(6)
C52 C51 C53 F6 -56.1(6)
C53 C51 C52 C47 178.0(4)
C54 C49 C50 C51 179.6(4)
C55 C56 C57 C58 -0.8(7)
C55 C56 C57 C62 179.4(4)
C56 C55 C60 C59 -2.4(7)
C56 C55 B1 C47 -93.0(5)
C56 C55 B1 C63 29.1(6)
C56 C55 B1 C71 145.7(4)
C56 C57 C58 C59 -0.5(7)
C56 C57 C62 F7 59.8(6)
C56 C57 C62 F8 -57.8(6)
C56 C57 C62 F9 -177.4(4)
C57 C58 C59 C60 0.4(7)
C57 C58 C59 C61 -178.9(5)
C58 C57 C62 F7 -120.0(5)
C58 C57 C62 F8 122.3(5)
C58 C57 C62 F9 2.7(7)
C58 C59 C60 C55 1.2(7)
C58 C59 C61 F10 -54.3(8)
C58 C59 C61 F11 176.3(6)
C58 C59 C61 F12 62.5(7)
C60 C55 C56 C57 2.1(7)
C60 C55 B1 C47 79.0(5)
C60 C55 B1 C63 -158.9(4)
C60 C55 B1 C71 -42.2(6)
C60 C59 C61 F10 126.4(6)
C60 C59 C61 F11 -2.9(8)
C60 C59 C61 F12 -116.7(6)
C61 C59 C60 C55 -179.6(5)
C62 C57 C58 C59 179.3(5)
C63 C64 C65 C66 -0.2(6)
C63 C64 C65 C70 178.3(5)
C64 C63 C68 C67 2.4(6)
C64 C63 B1 C47 -34.8(5)
C64 C63 B1 C55 -153.0(4)
C64 C63 B1 C71 85.4(5)
C64 C65 C66 C67 0.6(6)
C64 C65 C70 F16 -114.8(6)
C64 C65 C70 F17 137.9(6)
C64 C65 C70 F18 9.6(8)
C65 C66 C67 C68 0.6(7)
C65 C66 C67 C69 -177.5(5)
C66 C65 C70 F16 63.8(8)
C66 C65 C70 F17 -43.5(8)
C66 C65 C70 F18 -171.8(5)
C66 C67 C68 C63 -2.1(7)
C66 C67 C69 F13 -170.3(5)
C66 C67 C69 F14 -50.1(7)
C66 C67 C69 F15 70.6(7)
C68 C63 C64 C65 -1.2(6)
C68 C63 B1 C47 154.2(4)
C68 C63 B1 C55 36.0(6)
C68 C63 B1 C71 -85.6(5)
C68 C67 C69 F13 11.7(8)
C68 C67 C69 F14 131.9(5)
C68 C67 C69 F15 -107.4(6)
C69 C67 C68 C63 175.8(5)
C70 C65 C66 C67 -178.0(5)
C71 C72 C73 C74 0.8(7)
C71 C72 C73 C78 179.8(5)
C72 C71 C76 C75 -2.4(6)
C72 C71 B1 C47 42.9(5)
C72 C71 B1 C55 159.7(4)
C72 C71 B1 C63 -76.9(5)
C72 C73 C74 C75 -1.0(7)
C72 C73 C78 F22 -173.5(5)
C72 C73 C78 F23 -54.4(7)
C72 C73 C78 F24 68.0(6)
C73 C74 C75 C76 -0.6(7)
C73 C74 C75 C77 -178.7(5)
C74 C73 C78 F22 5.5(7)
C74 C73 C78 F23 124.6(6)
C74 C73 C78 F24 -113.0(6)
C74 C75 C76 C71 2.4(7)
C74 C75 C77 F19 71.5(6)
C74 C75 C77 F20 -167.1(5)
C74 C75 C77 F21 -47.0(7)
C76 C71 C72 C73 0.8(6)
C76 C71 B1 C47 -141.4(4)
C76 C71 B1 C55 -24.6(6)
C76 C71 B1 C63 98.8(5)
C76 C75 C77 F19 -106.6(5)
C76 C75 C77 F20 14.8(8)
C76 C75 C77 F21 134.9(5)
C77 C75 C76 C71 -179.6(5)
C78 C73 C74 C75 -180.0(5)
B1 C47 C48 C49 -178.2(4)
B1 C47 C52 C51 177.8(4)
B1 C55 C56 C57 174.5(4)
B1 C55 C60 C59 -175.0(4)
B1 C63 C64 C65 -172.9(4)
B1 C63 C68 C67 173.8(4)
B1 C71 C72 C73 176.9(4)
B1 C71 C76 C75 -178.4(4)
N1 C3 C4 N2 -3.1(5)
N1 C5 C6 C7 -179.2(8)
N1 C5 C6 C13 -8.7(13)
N1 C5 C10 C9 179.4(5)
N1 C5 C10 C11 3.3(8)
N2 C15 C16 C17 175.1(4)
N2 C15 C16 C23 -6.1(6)
N2 C15 C20 C19 -176.6(4)
N2 C15 C20 C21 2.7(6)
N3 C25 C26 N4 18.6(6)
N3 C27 C28 C29 179.7(4)
N3 C27 C28 C35 0.3(7)
N3 C27 C32 C31 179.9(5)
N3 C27 C32 C33 -1.5(7)
N4 C37 C38 C39 -179.2(4)
N4 C37 C38 C45 -0.3(7)
N4 C37 C42 C41 178.6(4)
N4 C37 C42 C43 -3.4(7)
C1 N1 C3 C4 1.7(6)
C1 N1 C5 C6 92.0(8)
C1 N1 C5 C10 -91.2(6)
C1 N2 C4 C3 3.9(5)
C1 N2 C15 C16 77.1(6)
C1 N2 C15 C20 -106.7(5)
C2 N3 C25 C26 -16.7(6)
C2 N3 C27 C28 -74.7(6)
C2 N3 C27 C32 105.0(6)
C2 N4 C26 C25 -17.3(6)
C2 N4 C37 C38 -71.8(6)
C2 N4 C37 C42 108.9(6)
C3 N1 C1 Fe1 -179.4(3)
C3 N1 C1 N2 0.6(6)
C3 N1 C5 C6 -92.3(8)
C3 N1 C5 C10 84.5(7)
C4 N2 C1 Fe1 177.1(3)
C4 N2 C1 N1 -2.9(5)
C4 N2 C15 C16 -92.3(5)
C4 N2 C15 C20 83.9(5)
C5 N1 C1 Fe1 -3.3(6)
C5 N1 C1 N2 176.7(4)
C5 N1 C3 C4 -174.3(4)
C5 C6 C7 C8 -3.2(17)
C5 C6 C13 C14 146.5(10)
C5 C10 C11 C12 -147.7(7)
C6 C5 C10 C9 -3.8(10)
C6 C5 C10 C11 -179.9(7)
C6 C7 C8 C9 2.2(17)
C7 C6 C13 C14 -43.2(15)
C7 C8 C9 C10 -1.9(14)
C8 C9 C10 C5 2.7(10)
C8 C9 C10 C11 178.8(7)
C9 C10 C11 C12 36.3(9)
C10 C5 C6 C7 4.0(14)
C10 C5 C6 C13 174.5(8)
C13 C6 C7 C8 -173.7(10)
C15 N2 C1 Fe1 7.0(7)
C15 N2 C1 N1 -173.0(4)
C15 N2 C4 C3 174.4(4)
C15 C16 C17 C18 0.4(7)
C15 C16 C23 C24 163.6(4)
C15 C20 C21 C22 175.2(5)
C16 C15 C20 C19 -0.6(7)
C16 C15 C20 C21 178.7(4)
C16 C17 C18 C19 1.7(8)
C17 C16 C23 C24 -17.6(7)
C17 C18 C19 C20 -3.3(8)
C18 C19 C20 C15 2.7(8)
C18 C19 C20 C21 -176.5(5)
C19 C20 C21 C22 -5.6(8)
C20 C15 C16 C17 -0.9(7)
C20 C15 C16 C23 177.9(4)
C23 C16 C17 C18 -178.5(5)
C25 N3 C2 Fe1 -172.5(4)
C25 N3 C2 N4 6.5(6)
C25 N3 C27 C28 94.3(6)
C25 N3 C27 C32 -85.9(6)
C26 N4 C2 Fe1 -173.3(4)
C26 N4 C2 N3 7.6(6)
C26 N4 C37 C38 92.2(6)
C26 N4 C37 C42 -87.2(6)
C27 N3 C2 Fe1 -2.7(8)
C27 N3 C2 N4 176.4(5)
C27 N3 C25 C26 173.2(5)
C27 C28 C29 C30 -1.1(8)
C27 C28 C35 C36 103.9(6)
C27 C32 C33 C34 -173.3(7)
C28 C27 C32 C31 -0.3(8)
C28 C27 C32 C33 178.2(5)
C28 C29 C30 C31 2.7(9)
C29 C28 C35 C36 -75.5(6)
C29 C30 C31 C32 -3.1(10)
C30 C31 C32 C27 1.9(9)
C30 C31 C32 C33 -176.6(6)
C31 C32 C33 C34 5.2(11)
C32 C27 C28 C29 0.0(7)
C32 C27 C28 C35 -179.5(5)
C35 C28 C29 C30 178.4(5)
C37 N4 C2 Fe1 -8.2(7)
C37 N4 C2 N3 172.7(5)
C37 N4 C26 C25 177.4(5)
C37 C38 C39 C40 0.4(8)
C37 C38 C45 C46 -161.6(5)
C37 C42 C43 C44 -85.8(7)
C38 C37 C42 C41 -0.7(8)
C38 C37 C42 C43 177.4(5)
C38 C39 C40 C41 -0.3(9)
C39 C38 C45 C46 17.2(8)
C39 C40 C41 C42 -0.3(9)
C40 C41 C42 C37 0.7(8)
C40 C41 C42 C43 -177.3(6)
C41 C42 C43 C44 92.2(7)
C42 C37 C38 C39 0.1(8)
C42 C37 C38 C45 179.0(5)
C45 C38 C39 C40 -178.5(6)

loop_
_smtbx_masks_void_nr
_smtbx_masks_void_average_x
_smtbx_masks_void_average_y
_smtbx_masks_void_average_z
_smtbx_masks_void_volume
_smtbx_masks_void_count_electrons
1 0.263 0.188 0.235 13.0 0.0
2 0.433 0.286 0.558 11.8 0.0
3 0.567 0.714 0.442 11.8 0.0
4 0.737 0.812 0.765 13.0 0.0
